data_7117558
loop_
_publ_author_name
'Wang, Liliang'
'Kong, Lingbing'
'Li, Yongxin'
'Ganguly, Rakesh'
'Kinjo, Rei'

_publ_section_title
;
 Anti-Markovnikov hydroimination of terminal alkynes in gold-catalyzed
 pyridine construction from ammonia.
;
_journal_issue 62
_journal_name_full 'Chemical communications (Cambridge, England)'
_journal_page_first 12419
_journal_page_last 12422
_journal_paper_doi 10.1039/c5cc04091d
_journal_volume 51
_journal_year 2015
_chemical_formula_sum 'C21 H14 Br F2 N'
_chemical_formula_weight 398.24
_space_group_crystal_system monoclinic
_space_group_IT_number 9
_space_group_name_Hall 'C -2yc'
_space_group_name_H-M_alt 'C 1 c 1'
_symmetry_space_group_name_Hall 'C -2yc'
_symmetry_space_group_name_H-M 'C 1 c 1'
_atom_sites_solution_hydrogens geom
_audit_update_record
;
2015-02-26 deposited with the CCDC.
2015-06-24 downloaded from the CCDC.
;
_cell_angle_alpha 90
_cell_angle_beta 119.1045(15)
_cell_angle_gamma 90
_cell_formula_units_Z 4
_cell_length_a 11.1103(4)
_cell_length_b 19.8612(7)
_cell_length_c 8.6893(3)
_cell_measurement_reflns_used 3705
_cell_measurement_temperature 103.(2)
_cell_measurement_theta_max 26.4533
_cell_measurement_theta_min 2.3352
_cell_volume 1675.31(11)
_computing_cell_refinement 'SAINT V8.34A (Bruker AXS Inc., 2013)'
_computing_data_collection 'APEX2 (Bruker AXS Inc., 2014)'
_computing_data_reduction 'SAINT V8.34A (Bruker AXS Inc., 2013)'
_computing_molecular_graphics 'XP (Bruker AXS Inc., 2014)'
_computing_publication_material 'APEX2 (Bruker AXS Inc., 2014)'
_computing_structure_refinement 'SHELXL-2014/6 (Sheldrick, 2014)'
_diffrn_ambient_temperature 103.(2)
_diffrn_detector_area_resol_mean 8.3333
_diffrn_measured_fraction_theta_full 0.996
_diffrn_measured_fraction_theta_max 0.996
_diffrn_measurement_device_type 'CCD area detector'
_diffrn_measurement_method 'phi and omega scans'
_diffrn_radiation_monochromator graphite
_diffrn_radiation_type MoK\a
_diffrn_radiation_wavelength 0.71073
_diffrn_reflns_av_R_equivalents 0.0352
_diffrn_reflns_av_unetI/netI 0.0492
_diffrn_reflns_limit_h_max 15
_diffrn_reflns_limit_h_min -16
_diffrn_reflns_limit_k_max 28
_diffrn_reflns_limit_k_min -28
_diffrn_reflns_limit_l_max 11
_diffrn_reflns_limit_l_min -12
_diffrn_reflns_number 11979
_diffrn_reflns_theta_full 31.02
_diffrn_reflns_theta_max 31.02
_diffrn_reflns_theta_min 2.68
_diffrn_source 'fine-focus sealed tube'
_exptl_absorpt_coefficient_mu 2.477
_exptl_absorpt_correction_T_max 0.64
_exptl_absorpt_correction_T_min 0.53
_exptl_absorpt_correction_type multi-scan
_exptl_absorpt_process_details 'SADABS V2014/4 (Bruker AXS Inc.)'
_exptl_crystal_colour yellow
_exptl_crystal_density_diffrn 1.579
_exptl_crystal_density_method 'not measured'
_exptl_crystal_description block
_exptl_crystal_F_000 800
_exptl_crystal_size_max 0.280
_exptl_crystal_size_mid 0.220
_exptl_crystal_size_min 0.200
_refine_diff_density_max 0.374
_refine_diff_density_min -0.336
_refine_ls_abs_structure_details
;
Flack x determined using 1446 quotients [(I+)-(I-)]/[(I+)+(I-)]
(Parsons, Flack and Wagner, Acta Cryst. B69 (2013) 249-259).
;
_refine_ls_abs_structure_Flack -0.007(6)
_refine_ls_extinction_method none
_refine_ls_goodness_of_fit_ref 1.011
_refine_ls_hydrogen_treatment constr
_refine_ls_matrix_type full
_refine_ls_number_parameters 226
_refine_ls_number_reflns 4527
_refine_ls_number_restraints 2
_refine_ls_restrained_S_all 1.011
_refine_ls_R_factor_all 0.0425
_refine_ls_R_factor_gt 0.0329
_refine_ls_shift/su_max 0.001
_refine_ls_shift/su_mean 0.000
_refine_ls_structure_factor_coef Fsqd
_refine_ls_weighting_details 'w=1/[\s^2^(Fo^2^)+(0.0315P)^2^] where P=(Fo^2^+2Fc^2^)/3'
_refine_ls_weighting_scheme calc
_refine_ls_wR_factor_gt 0.0635
_refine_ls_wR_factor_ref 0.0666
_reflns_number_gt 3928
_reflns_number_total 4527
_reflns_threshold_expression 'I > 2\s(I)'
_cod_data_source_file c5cc04091d2.cif
_cod_data_source_block I
_cod_original_cell_volume 1675.31(10)
_cod_database_code 7117558

loop_
_space_group_symop_operation_xyz
'x, y, z'
'x, -y, z+1/2'
'x+1/2, y+1/2, z'
'x+1/2, -y+1/2, z+1/2'

loop_
_atom_site_type_symbol
_atom_site_label
_atom_site_fract_x
_atom_site_fract_y
_atom_site_fract_z
_atom_site_U_iso_or_equiv
_atom_site_adp_type
_atom_site_calc_flag
_atom_site_refinement_flags_adp
_atom_site_refinement_flags_posn
_atom_site_occupancy
Br Br1 -0.49980(4) 0.55433(2) 0.25015(4) 0.02357(9) Uani d . . 1
C C1 0.2263(4) 0.57442(16) 0.7204(4) 0.0174(6) Uani d . . 1
H H1 0.3195 0.5691 0.8092 0.021 Uiso calc U R 1
C C2 0.1259(4) 0.55299(15) 0.7531(4) 0.0181(7) Uani d . . 1
H H2 0.1554 0.5318 0.8638 0.022 Uiso calc U R 1
C C3 -0.0234(4) 0.55849(15) 0.6385(4) 0.0157(6) Uani d . . 1
C C4 -0.1100(4) 0.51282(16) 0.6629(4) 0.0178(7) Uani d . . 1
H H4 -0.0704 0.482 0.7584 0.021 Uiso calc U R 1
C C5 -0.2499(4) 0.51175(16) 0.5522(4) 0.0191(7) Uani d . . 1
H H5 -0.3062 0.4801 0.57 0.023 Uiso calc U R 1
C C6 -0.3084(4) 0.55763(15) 0.4136(4) 0.0178(6) Uani d . . 1
C C7 -0.2276(4) 0.60602(16) 0.3928(4) 0.0188(7) Uani d . . 1
H H7 -0.269 0.639 0.3027 0.023 Uiso calc U R 1
C C8 -0.0868(4) 0.60632(15) 0.5032(4) 0.0181(7) Uani d . . 1
H H8 -0.0319 0.6394 0.4875 0.022 Uiso calc U R 1
C C9 0.2948(3) 0.63485(16) 0.5456(4) 0.0144(6) Uani d . . 1
C C10 0.2612(3) 0.65899(15) 0.3665(4) 0.0142(6) Uani d . . 1
C C11 0.3471(4) 0.70443(15) 0.3427(4) 0.0172(6) Uani d . . 1
H H11 0.4295 0.7195 0.4419 0.021 Uiso calc U R 1
C C12 0.3133(4) 0.72795(16) 0.1750(4) 0.0176(7) Uani d . . 1
H H12 0.3711 0.7589 0.1584 0.021 Uiso calc U R 1
C C13 0.1944(4) 0.70494(16) 0.0357(4) 0.0186(7) Uani d . . 1
C C14 0.1068(3) 0.65987(16) 0.0514(4) 0.0191(7) Uani d . . 1
H H14 0.0255 0.6447 -0.0492 0.023 Uiso calc U R 1
C C15 0.1409(4) 0.63726(16) 0.2189(4) 0.0184(6) Uani d . . 1
H H15 0.0816 0.6065 0.2333 0.022 Uiso calc U R 1
C C16 0.4352(3) 0.64876(16) 0.6933(4) 0.0162(6) Uani d . . 1
C C17 0.4545(4) 0.68776(15) 0.8370(4) 0.0175(6) Uani d . . 1
H H17 0.3766 0.705 0.8419 0.021 Uiso calc U R 1
C C18 0.5855(4) 0.70162(16) 0.9727(4) 0.0204(7) Uani d . . 1
H H18 0.5985 0.7292 1.069 0.024 Uiso calc U R 1
C C19 0.6967(4) 0.67441(18) 0.9650(4) 0.0201(7) Uani d . . 1
C C20 0.6823(4) 0.63569(16) 0.8250(5) 0.0202(7) Uani d . . 1
H H20 0.7606 0.6181 0.822 0.024 Uiso calc U R 1
C C21 0.5511(3) 0.62321(15) 0.6896(4) 0.0171(6) Uani d . . 1
H H21 0.5392 0.5968 0.5921 0.021 Uiso calc U R 1
F F1 0.1591(2) 0.72796(10) -0.1296(2) 0.0248(5) Uani d . . 1
F F2 0.8251(2) 0.68652(11) 1.0984(3) 0.0271(5) Uani d . . 1
N N1 0.1986(3) 0.60427(13) 0.5605(3) 0.0175(6) Uani d . . 1

loop_
_atom_site_aniso_label
_atom_site_aniso_U_11
_atom_site_aniso_U_22
_atom_site_aniso_U_33
_atom_site_aniso_U_12
_atom_site_aniso_U_13
_atom_site_aniso_U_23
Br1 0.01853(15) 0.02880(16) 0.02295(15) 0.0013(2) 0.00975(12) -0.00369(18)
C1 0.0171(17) 0.0203(15) 0.0146(15) -0.0005(13) 0.0076(13) 0.0026(11)
C2 0.0224(18) 0.0196(15) 0.0162(15) 0.0016(14) 0.0124(14) 0.0024(13)
C3 0.0206(17) 0.0156(14) 0.0158(14) 0.0013(13) 0.0128(14) -0.0001(11)
C4 0.0255(19) 0.0154(15) 0.0190(16) 0.0037(13) 0.0158(15) 0.0037(11)
C5 0.0243(19) 0.0170(15) 0.0228(17) 0.0003(13) 0.0168(16) 0.0007(12)
C6 0.0191(17) 0.0203(15) 0.0174(15) 0.0013(13) 0.0116(14) -0.0034(13)
C7 0.0243(19) 0.0178(16) 0.0182(16) 0.0030(13) 0.0134(15) 0.0009(12)
C8 0.0233(18) 0.0146(15) 0.0217(16) 0.0004(13) 0.0152(15) 0.0004(12)
C9 0.0137(17) 0.0162(15) 0.0157(15) 0.0019(13) 0.0091(13) 0.0006(12)
C10 0.0134(16) 0.0169(15) 0.0144(14) 0.0032(12) 0.0084(13) -0.0003(11)
C11 0.0169(17) 0.0189(16) 0.0163(15) -0.0005(13) 0.0084(13) 0.0004(12)
C12 0.0191(18) 0.0172(15) 0.0208(16) 0.0001(13) 0.0131(15) 0.0033(12)
C13 0.0214(18) 0.0219(16) 0.0170(15) 0.0089(14) 0.0128(14) 0.0063(12)
C14 0.0152(17) 0.0252(17) 0.0157(15) -0.0007(13) 0.0066(13) -0.0005(12)
C15 0.0170(17) 0.0240(16) 0.0179(16) -0.0010(13) 0.0113(14) 0.0003(13)
C16 0.0199(18) 0.0166(15) 0.0138(15) 0.0000(12) 0.0096(14) 0.0029(11)
C17 0.0218(18) 0.0187(15) 0.0161(15) 0.0044(13) 0.0124(14) 0.0018(12)
C18 0.0251(19) 0.0211(16) 0.0159(15) -0.0015(14) 0.0107(15) -0.0017(12)
C19 0.0168(18) 0.0235(17) 0.0150(15) -0.0071(14) 0.0039(14) 0.0018(13)
C20 0.0160(17) 0.0230(17) 0.0223(17) 0.0008(13) 0.0099(14) 0.0033(13)
C21 0.0175(17) 0.0185(15) 0.0193(16) -0.0007(13) 0.0121(14) -0.0008(12)
F1 0.0260(12) 0.0351(11) 0.0146(9) 0.0044(9) 0.0108(9) 0.0097(8)
F2 0.0181(11) 0.0358(12) 0.0205(10) -0.0069(9) 0.0041(9) -0.0002(8)
N1 0.0167(15) 0.0224(14) 0.0158(13) 0.0002(11) 0.0097(12) 0.0028(11)

loop_
_atom_type_symbol
_atom_type_description
_atom_type_scat_dispersion_real
_atom_type_scat_dispersion_imag
_atom_type_scat_source
C C 0.0033 0.0016 'International Tables Vol C Tables 4.2.6.8 and 6.1.1.4'
H H 0.0000 0.0000 'International Tables Vol C Tables 4.2.6.8 and 6.1.1.4'
N N 0.0061 0.0033 'International Tables Vol C Tables 4.2.6.8 and 6.1.1.4'
F F 0.0171 0.0103 'International Tables Vol C Tables 4.2.6.8 and 6.1.1.4'
Br Br -0.2901 2.4595 'International Tables Vol C Tables 4.2.6.8 and 6.1.1.4'

loop_
_geom_angle_atom_site_label_1
_geom_angle_atom_site_label_2
_geom_angle_atom_site_label_3
_geom_angle
C2 C1 N1 122.6(3)
C1 C2 C3 127.8(3)
C8 C3 C4 117.4(3)
C8 C3 C2 124.0(3)
C4 C3 C2 118.6(3)
C5 C4 C3 121.8(3)
C4 C5 C6 119.2(3)
C7 C6 C5 120.5(3)
C7 C6 Br1 119.2(3)
C5 C6 Br1 120.3(3)
C8 C7 C6 119.9(3)
C7 C8 C3 121.0(3)
N1 C9 C16 125.0(3)
N1 C9 C10 117.2(3)
C16 C9 C10 117.8(3)
C15 C10 C11 118.7(3)
C15 C10 C9 120.1(3)
C11 C10 C9 121.2(3)
C12 C11 C10 120.9(3)
C13 C12 C11 117.8(3)
C12 C13 F1 118.5(3)
C12 C13 C14 123.7(3)
F1 C13 C14 117.7(3)
C13 C14 C15 117.9(3)
C14 C15 C10 121.0(3)
C17 C16 C21 118.7(3)
C17 C16 C9 121.1(3)
C21 C16 C9 120.3(3)
C18 C17 C16 120.9(3)
C19 C18 C17 118.4(3)
F2 C19 C18 119.0(3)
F2 C19 C20 118.5(3)
C18 C19 C20 122.5(3)
C21 C20 C19 118.3(3)
C20 C21 C16 121.2(3)
C9 N1 C1 120.4(3)

loop_
_geom_bond_atom_site_label_1
_geom_bond_atom_site_label_2
_geom_bond_distance
Br1 C6 1.899(4)
C1 C2 1.347(5)
C1 N1 1.400(4)
C2 C3 1.466(5)
C3 C8 1.405(4)
C3 C4 1.411(4)
C4 C5 1.374(5)
C5 C6 1.394(5)
C6 C7 1.386(5)
C7 C8 1.381(5)
C9 N1 1.290(4)
C9 C16 1.486(4)
C9 C10 1.492(4)
C10 C15 1.396(4)
C10 C11 1.400(4)
C11 C12 1.397(4)
C12 C13 1.365(5)
C13 F1 1.370(3)
C13 C14 1.377(4)
C14 C15 1.388(4)
C16 C17 1.395(4)
C16 C21 1.399(4)
C17 C18 1.384(5)
C18 C19 1.380(5)
C19 F2 1.352(4)
C19 C20 1.381(5)
C20 C21 1.379(5)
